data_1512953
loop_
_publ_author_name
'Jian Guo'
'Cheng-Peng Li'
'Miao Du'

_publ_section_title
;
 Solvent-regulated assemblies of silver(I) and cadmium(II) supramolecular
 complexes with versatile tripyridyltriazole multidentate ligands
;
_journal_name_full
;
Inorganica Chimica Acta
;
_journal_page_first 212
_journal_page_last 217
_journal_paper_doi 10.1016/j.ica.2012.10.014
_journal_volume 395
_journal_year 2013
_chemical_formula_sum 'C86 H90 Cd4 I8 N30 O6'
_chemical_formula_weight 3104.73
_space_group_IT_number 2
_symmetry_cell_setting triclinic
_symmetry_space_group_name_Hall '-P 1'
_symmetry_space_group_name_H-M 'P -1'
_atom_sites_solution_hydrogens geom
_atom_sites_solution_primary direct
_atom_sites_solution_secondary difmap
_cell_angle_alpha 99.668(3)
_cell_angle_beta 104.125(3)
_cell_angle_gamma 117.122(2)
_cell_formula_units_Z 1
_cell_length_a 13.4040(19)
_cell_length_b 14.696(2)
_cell_length_c 17.140(4)
_cell_measurement_reflns_used 3153
_cell_measurement_temperature 296(2)
_cell_measurement_theta_max 23.32
_cell_measurement_theta_min 2.57
_cell_volume 2757.5(8)
_computing_cell_refinement 'Bruker Apex II'
_computing_data_collection 'Bruker Apex II'
_computing_data_reduction 'Bruker SAINT'
_computing_molecular_graphics 'Bruker SHELXTL'
_computing_publication_material 'Bruker SHELXTL'
_computing_structure_refinement 'SHELXL-97 (Sheldrick, 1997)'
_computing_structure_solution 'SHELXS-97 (Sheldrick, 1990)'
_diffrn_ambient_temperature 296(2)
_diffrn_measured_fraction_theta_full 0.991
_diffrn_measured_fraction_theta_max 0.991
_diffrn_measurement_device_type 'CCD area detector'
_diffrn_measurement_method 'phi and omega scans'
_diffrn_radiation_monochromator graphite
_diffrn_radiation_source 'fine-focus sealed tube'
_diffrn_radiation_type MoK\a
_diffrn_radiation_wavelength 0.71073
_diffrn_reflns_av_R_equivalents 0.0410
_diffrn_reflns_av_sigmaI/netI 0.1007
_diffrn_reflns_limit_h_max 15
_diffrn_reflns_limit_h_min -7
_diffrn_reflns_limit_k_max 16
_diffrn_reflns_limit_k_min -17
_diffrn_reflns_limit_l_max 19
_diffrn_reflns_limit_l_min -20
_diffrn_reflns_number 13842
_diffrn_reflns_theta_full 25.03
_diffrn_reflns_theta_max 25.03
_diffrn_reflns_theta_min 1.65
_exptl_absorpt_coefficient_mu 3.060
_exptl_absorpt_correction_T_max 1.000000
_exptl_absorpt_correction_T_min 0.223584
_exptl_absorpt_correction_type multi-scan
_exptl_absorpt_process_details SADABS
_exptl_crystal_colour Colorless
_exptl_crystal_density_diffrn 1.870
_exptl_crystal_density_method 'not measured'
_exptl_crystal_description Block
_exptl_crystal_F_000 1480
_exptl_crystal_size_max 0.24
_exptl_crystal_size_mid 0.22
_exptl_crystal_size_min 0.20
_refine_diff_density_max 1.128
_refine_diff_density_min -1.057
_refine_diff_density_rms 0.140
_refine_ls_extinction_method none
_refine_ls_goodness_of_fit_ref 0.977
_refine_ls_hydrogen_treatment constr
_refine_ls_matrix_type full
_refine_ls_number_parameters 604
_refine_ls_number_reflns 9667
_refine_ls_number_restraints 49
_refine_ls_restrained_S_all 0.976
_refine_ls_R_factor_all 0.1199
_refine_ls_R_factor_gt 0.0574
_refine_ls_shift/su_max 0.001
_refine_ls_shift/su_mean 0.000
_refine_ls_structure_factor_coef Fsqd
_refine_ls_weighting_details 'calc w=1/[\s^2^(Fo^2^)+(0.0637P)^2^+0.0000P] where P=(Fo^2^+2Fc^2^)/3'
_refine_ls_weighting_scheme calc
_refine_ls_wR_factor_gt 0.1190
_refine_ls_wR_factor_ref 0.1463
_reflns_number_gt 5426
_reflns_number_total 9667
_reflns_threshold_expression >2sigma(I)
_cod_data_source_file ICA-2013-395-212-217-4.cif
_cod_data_source_block 4
_cod_depositor_comments
;
The following automatic conversions were performed:

'_exptl_absorpt_correction_type' value 'MULTI-SCAN' changed to
'multi-scan' according to the built-in table from CIF Core dictionary
named 'cif_core.dic' version 2.4.1 from 2010-06-29.

Automatic conversion script
Id: cif_fix_values 1891 2012-01-12 08:04:46Z andrius 
;
_cod_original_sg_symbol_H-M P-1
_cod_original_formula_sum 'C86 H90 Cd4 I8 N30 O6 '
_cod_database_code 1512953

loop_
_symmetry_equiv_pos_as_xyz
'x, y, z'
'-x, -y, -z'

loop_
_atom_site_label
_atom_site_type_symbol
_atom_site_fract_x
_atom_site_fract_y
_atom_site_fract_z
_atom_site_U_iso_or_equiv
_atom_site_adp_type
_atom_site_occupancy
_atom_site_symmetry_multiplicity
_atom_site_calc_flag
_atom_site_refinement_flags
Cd1 Cd 0.89293(6) 0.86878(6) 0.73474(4) 0.0408(2) Uani 1 1 d .
Cd2 Cd 0.69716(7) 0.65397(7) 1.21480(5) 0.0541(2) Uani 1 1 d .
I1 I 1.06683(6) 1.03477(7) 0.88666(4) 0.0553(2) Uani 1 1 d .
I2 I 0.84141(8) 0.61191(8) 1.14559(6) 0.0861(3) Uani 1 1 d .
I3 I 0.81599(7) 0.82940(7) 1.35983(5) 0.0655(3) Uani 1 1 d .
O1 O 0.7431(7) 0.7183(7) 0.6104(5) 0.060(2) Uani 1 1 d .
O2 O 0.9020(9) 0.7257(8) 0.7783(6) 0.087(3) Uani 1 1 d .
O3 O 1.088(3) 0.625(2) 0.383(2) 0.41(2) Uani 1 1 d .
N1 N 0.8395(7) 0.9687(7) 0.6534(5) 0.038(2) Uani 1 1 d .
N2 N 0.9771(7) 1.1350(7) 0.3325(5) 0.039(2) Uani 1 1 d .
N3 N 0.6829(8) 1.2123(8) 0.4242(5) 0.055(3) Uani 1 1 d .
N4 N 0.6229(8) 1.2185(8) 0.4784(5) 0.056(3) Uani 1 1 d .
N5 N 0.7231(7) 1.1391(7) 0.5204(5) 0.038(2) Uani 1 1 d .
N6 N 0.5761(8) 1.0719(9) 0.6255(6) 0.064(3) Uani 1 1 d .
N7 N 0.7298(7) 0.8342(7) 0.7813(5) 0.047(2) Uani 1 1 d .
N8 N 0.4070(8) 0.8851(8) 0.8421(5) 0.054(2) Uani 1 1 d .
N9 N 0.3328(8) 0.8839(7) 0.8852(5) 0.052(2) Uani 1 1 d .
N10 N 0.4417(6) 0.8208(6) 0.9461(4) 0.0336(18) Uani 1 1 d .
N11 N 0.2995(8) 0.7713(9) 1.0550(6) 0.068(3) Uani 1 1 d .
N12 N 0.6016(7) 0.7116(7) 1.1204(5) 0.044(2) Uani 1 1 d .
N13 N 0.6792(17) 0.5556(12) 0.5208(16) 0.221(13) Uani 1 1 d D
N14 N 0.8835(16) 0.6025(15) 0.8462(10) 0.155(7) Uani 1 1 d .
N15 N 0.9266(16) 0.4708(15) 0.3520(12) 0.156(7) Uani 1 1 d .
I4 I 0.49730(10) 0.47313(9) 1.21027(7) 0.0993(4) Uani 1 1 d .
C1 C 0.7243(9) 0.9765(9) 0.5256(6) 0.044(3) Uani 1 1 d .
H1 H 0.6712 0.9417 0.4694 0.053 Uiso 1 1 calc R
C2 C 0.7652(9) 0.9231(9) 0.5725(6) 0.041(2) Uani 1 1 d .
H2 H 0.7389 0.8514 0.5455 0.049 Uiso 1 1 calc R
C3 C 0.8810(9) 1.0723(9) 0.6894(6) 0.043(3) Uani 1 1 d .
H3 H 0.9354 1.1060 0.7453 0.051 Uiso 1 1 calc R
C4 C 0.8472(8) 1.1334(8) 0.6477(5) 0.039(2) Uani 1 1 d .
H4 H 0.8792 1.2064 0.6746 0.047 Uiso 1 1 calc R
C5 C 0.7657(8) 1.0824(9) 0.5662(6) 0.037(2) Uani 1 1 d .
C6 C 0.9290(9) 1.1602(9) 0.4572(6) 0.048(3) Uani 1 1 d .
H6 H 0.9512 1.1726 0.5155 0.057 Uiso 1 1 calc R
C7 C 1.0025(9) 1.1522(10) 0.4154(6) 0.055(3) Uani 1 1 d .
H7 H 1.0740 1.1592 0.4474 0.066 Uiso 1 1 calc R
C8 C 0.8731(9) 1.1254(9) 0.2886(6) 0.047(3) Uani 1 1 d .
H8 H 0.8532 1.1135 0.2305 0.056 Uiso 1 1 calc R
C9 C 0.7937(9) 1.1319(9) 0.3247(6) 0.045(3) Uani 1 1 d .
H9 H 0.7227 1.1245 0.2912 0.054 Uiso 1 1 calc R
C10 C 0.8207(8) 1.1493(8) 0.4100(6) 0.037(2) Uani 1 1 d .
C11 C 0.7431(8) 1.1659(9) 0.4506(6) 0.040(2) Uani 1 1 d .
C12 C 0.6470(9) 1.1745(9) 0.5363(6) 0.048(3) Uani 1 1 d .
C13 C 0.5982(9) 1.1603(11) 0.6030(6) 0.052(3) Uani 1 1 d .
C14 C 0.5286(11) 1.0587(12) 0.6872(8) 0.079(4) Uani 1 1 d .
H14 H 0.5136 0.9986 0.7047 0.095 Uiso 1 1 calc R
C15 C 0.5025(13) 1.1296(16) 0.7241(8) 0.098(6) Uani 1 1 d .
H15 H 0.4686 1.1171 0.7653 0.118 Uiso 1 1 calc R
C16 C 0.5262(14) 1.2213(15) 0.7002(9) 0.095(5) Uani 1 1 d .
H16 H 0.5098 1.2712 0.7259 0.114 Uiso 1 1 calc R
C17 C 0.5747(11) 1.2365(11) 0.6376(8) 0.073(4) Uani 1 1 d .
H17 H 0.5909 1.2962 0.6195 0.087 Uiso 1 1 calc R
C18 C 0.5384(8) 0.8166(9) 0.7603(6) 0.049(3) Uani 1 1 d .
H18 H 0.4662 0.8025 0.7226 0.059 Uiso 1 1 calc R
C19 C 0.6256(9) 0.8175(9) 0.7315(6) 0.050(3) Uani 1 1 d .
H19 H 0.6111 0.8058 0.6738 0.060 Uiso 1 1 calc R
C20 C 0.7470(9) 0.8498(9) 0.8631(6) 0.050(3) Uani 1 1 d .
H20 H 0.8191 0.8618 0.8993 0.060 Uiso 1 1 calc R
C21 C 0.6643(8) 0.8494(8) 0.8976(6) 0.043(3) Uani 1 1 d .
H21 H 0.6790 0.8575 0.9550 0.052 Uiso 1 1 calc R
C22 C 0.5590(8) 0.8367(8) 0.8458(6) 0.039(2) Uani 1 1 d .
C23 C 0.4694(8) 0.8449(8) 0.8784(5) 0.038(2) Uani 1 1 d .
C24 C 0.3533(8) 0.8445(8) 0.9471(6) 0.041(2) Uani 1 1 d .
C25 C 0.2885(9) 0.8296(9) 1.0067(7) 0.051(3) Uani 1 1 d .
C26 C 0.2338(11) 0.7525(13) 1.1054(8) 0.091(5) Uani 1 1 d .
H26 H 0.2385 0.7101 1.1391 0.110 Uiso 1 1 calc R
C27 C 0.1603(13) 0.7933(14) 1.1090(10) 0.097(5) Uani 1 1 d .
H27 H 0.1171 0.7793 1.1449 0.116 Uiso 1 1 calc R
C28 C 0.1515(14) 0.8550(14) 1.0588(11) 0.104(6) Uani 1 1 d .
H28 H 0.1025 0.8837 1.0600 0.125 Uiso 1 1 calc R
C29 C 0.2179(12) 0.8735(12) 1.0062(9) 0.084(4) Uani 1 1 d .
H29 H 0.2143 0.9149 0.9713 0.100 Uiso 1 1 calc R
C30 C 0.4945(8) 0.7810(8) 1.0062(6) 0.035(2) Uani 1 1 d .
C31 C 0.4545(10) 0.6756(9) 0.9877(6) 0.051(3) Uani 1 1 d .
H31 H 0.3918 0.6260 0.9370 0.061 Uiso 1 1 calc R
C32 C 0.5092(12) 0.6420(10) 1.0464(7) 0.066(3) Uani 1 1 d .
H32 H 0.4812 0.5686 1.0343 0.079 Uiso 1 1 calc R
C33 C 0.6414(8) 0.8156(9) 1.1363(6) 0.040(2) Uani 1 1 d .
H33 H 0.7059 0.8640 1.1865 0.048 Uiso 1 1 calc R
C34 C 0.5906(8) 0.8571(8) 1.0805(6) 0.039(2) Uani 1 1 d .
H34 H 0.6196 0.9306 1.0928 0.047 Uiso 1 1 calc R
C35 C 0.7140(17) 0.6290(15) 0.5961(13) 0.138(8) Uani 1 1 d .
H35 H 0.7145 0.6037 0.6423 0.166 Uiso 1 1 calc R
C36 C 0.640(4) 0.583(4) 0.4498(19) 0.40(3) Uani 1 1 d DU
H36A H 0.5990 0.6211 0.4538 0.594 Uiso 1 1 d R
H36B H 0.5906 0.5178 0.4017 0.594 Uiso 1 1 d R
H36C H 0.7145 0.6274 0.4430 0.594 Uiso 1 1 d R
C37 C 0.637(4) 0.448(3) 0.523(2) 0.35(2) Uani 1 1 d U
H37A H 0.6090 0.4048 0.4651 0.527 Uiso 1 1 d R
H37B H 0.5721 0.4228 0.5438 0.527 Uiso 1 1 d R
H37C H 0.7017 0.4437 0.5573 0.527 Uiso 1 1 d R
C38 C 0.8868(16) 0.6893(15) 0.8304(12) 0.113(5) Uani 1 1 d U
H38 H 0.8738 0.7285 0.8711 0.136 Uiso 1 1 calc R
C39 C 0.846(3) 0.569(2) 0.9138(18) 0.247(13) Uani 1 1 d U
H39A H 0.8444 0.6249 0.9513 0.370 Uiso 1 1 d R
H39B H 0.8988 0.5506 0.9456 0.370 Uiso 1 1 d R
H39C H 0.7658 0.5067 0.8873 0.370 Uiso 1 1 d R
C40 C 0.976(4) 0.587(3) 0.834(3) 0.36(2) Uani 1 1 d U
H40A H 1.0450 0.6070 0.8825 0.538 Uiso 1 1 d R
H40B H 1.0011 0.6176 0.7928 0.538 Uiso 1 1 d R
H40C H 0.9283 0.5092 0.8100 0.538 Uiso 1 1 d R
C41 C 0.981(3) 0.569(3) 0.3608(17) 0.175(10) Uani 1 1 d U
H41 H 0.9358 0.6012 0.3489 0.209 Uiso 1 1 calc R
C42 C 0.802(2) 0.396(2) 0.3055(15) 0.192(10) Uani 1 1 d U
H42A H 0.7615 0.4347 0.2936 0.287 Uiso 1 1 d R
H42B H 0.7677 0.3513 0.3378 0.287 Uiso 1 1 d R
H42C H 0.7922 0.3516 0.2530 0.287 Uiso 1 1 d R
C43 C 1.003(3) 0.431(2) 0.3911(19) 0.258(14) Uani 1 1 d U
H43A H 1.0828 0.4764 0.3933 0.388 Uiso 1 1 d R
H43B H 0.9714 0.3581 0.3574 0.388 Uiso 1 1 d R
H43C H 1.0039 0.4331 0.4477 0.388 Uiso 1 1 d R

loop_
_atom_site_aniso_label
_atom_site_aniso_U_11
_atom_site_aniso_U_22
_atom_site_aniso_U_33
_atom_site_aniso_U_23
_atom_site_aniso_U_13
_atom_site_aniso_U_12
Cd1 0.0359(4) 0.0604(6) 0.0391(4) 0.0267(4) 0.0206(3) 0.0280(4)
Cd2 0.0539(5) 0.0610(6) 0.0534(5) 0.0284(5) 0.0147(4) 0.0336(5)
I1 0.0347(4) 0.0855(6) 0.0411(4) 0.0182(4) 0.0124(3) 0.0291(4)
I2 0.0655(6) 0.0786(7) 0.1031(7) 0.0123(6) 0.0346(5) 0.0329(6)
I3 0.0634(5) 0.0830(7) 0.0453(4) 0.0194(4) 0.0116(4) 0.0389(5)
O1 0.064(5) 0.067(6) 0.057(5) 0.031(5) 0.022(4) 0.036(5)
O2 0.113(8) 0.092(8) 0.082(6) 0.062(6) 0.050(6) 0.055(7)
O3 0.23(2) 0.21(2) 0.45(4) 0.18(3) -0.12(3) -0.06(2)
N1 0.037(5) 0.048(6) 0.043(5) 0.027(5) 0.018(4) 0.026(5)
N2 0.037(5) 0.052(6) 0.038(5) 0.024(4) 0.021(4) 0.025(5)
N3 0.057(6) 0.095(8) 0.048(5) 0.036(5) 0.027(5) 0.059(6)
N4 0.067(6) 0.086(8) 0.056(6) 0.034(5) 0.035(5) 0.063(7)
N5 0.035(4) 0.054(6) 0.040(4) 0.023(4) 0.021(4) 0.028(5)
N6 0.051(6) 0.095(9) 0.051(6) 0.024(6) 0.029(5) 0.037(7)
N7 0.032(5) 0.064(7) 0.044(5) 0.025(5) 0.017(4) 0.020(5)
N8 0.051(5) 0.081(8) 0.055(5) 0.038(5) 0.024(5) 0.046(6)
N9 0.051(5) 0.071(7) 0.056(5) 0.031(5) 0.023(5) 0.044(6)
N10 0.032(4) 0.044(5) 0.039(4) 0.024(4) 0.019(4) 0.025(4)
N11 0.057(6) 0.108(9) 0.066(6) 0.046(7) 0.036(5) 0.052(7)
N12 0.040(5) 0.045(6) 0.046(5) 0.021(5) 0.010(4) 0.022(5)
N13 0.154(17) 0.044(11) 0.30(3) -0.047(13) -0.093(17) 0.048(12)
N14 0.186(17) 0.197(18) 0.165(15) 0.158(15) 0.085(13) 0.119(16)
N15 0.109(13) 0.084(13) 0.181(17) 0.043(12) 0.003(12) 0.002(12)
I4 0.0901(7) 0.0755(8) 0.1051(8) 0.0451(6) 0.0346(6) 0.0175(7)
C1 0.052(7) 0.055(8) 0.033(5) 0.018(5) 0.015(5) 0.033(7)
C2 0.047(6) 0.054(7) 0.031(5) 0.018(5) 0.013(5) 0.033(6)
C3 0.042(6) 0.048(8) 0.045(6) 0.027(6) 0.019(5) 0.023(6)
C4 0.044(6) 0.041(7) 0.032(5) 0.011(5) 0.017(5) 0.021(6)
C5 0.035(5) 0.057(8) 0.032(5) 0.018(5) 0.017(4) 0.028(6)
C6 0.045(6) 0.071(9) 0.034(5) 0.028(6) 0.013(5) 0.032(7)
C7 0.045(6) 0.104(10) 0.037(6) 0.033(6) 0.023(5) 0.049(7)
C8 0.044(6) 0.072(9) 0.042(6) 0.035(6) 0.024(5) 0.034(7)
C9 0.044(6) 0.073(8) 0.040(6) 0.028(6) 0.018(5) 0.042(7)
C10 0.035(5) 0.051(7) 0.041(6) 0.023(5) 0.022(5) 0.029(6)
C11 0.041(6) 0.063(8) 0.034(5) 0.025(5) 0.021(5) 0.033(6)
C12 0.041(6) 0.067(8) 0.053(6) 0.021(6) 0.019(5) 0.039(7)
C13 0.042(6) 0.083(10) 0.042(6) 0.024(6) 0.022(5) 0.038(7)
C14 0.057(8) 0.108(12) 0.074(9) 0.035(9) 0.042(7) 0.034(9)
C15 0.072(10) 0.170(18) 0.052(8) 0.016(10) 0.038(7) 0.061(13)
C16 0.093(12) 0.119(15) 0.080(11) 0.006(10) 0.034(9) 0.068(12)
C17 0.081(9) 0.095(11) 0.072(8) 0.027(8) 0.042(8) 0.061(9)
C18 0.033(5) 0.083(9) 0.039(6) 0.032(6) 0.012(5) 0.032(6)
C19 0.035(6) 0.072(9) 0.047(6) 0.028(6) 0.024(5) 0.024(6)
C20 0.033(5) 0.082(9) 0.035(6) 0.028(6) 0.010(5) 0.027(6)
C21 0.033(5) 0.061(8) 0.037(5) 0.022(5) 0.013(5) 0.023(6)
C22 0.033(5) 0.052(7) 0.043(6) 0.029(5) 0.022(5) 0.023(6)
C23 0.028(5) 0.060(7) 0.031(5) 0.021(5) 0.013(4) 0.026(6)
C24 0.026(5) 0.044(7) 0.050(6) 0.017(5) 0.011(5) 0.016(5)
C25 0.031(6) 0.060(8) 0.063(7) 0.014(6) 0.022(5) 0.023(6)
C26 0.065(9) 0.157(16) 0.090(10) 0.070(11) 0.063(8) 0.061(11)
C27 0.074(10) 0.117(15) 0.093(11) 0.021(10) 0.064(9) 0.032(11)
C28 0.093(12) 0.121(15) 0.150(16) 0.050(13) 0.091(12) 0.070(12)
C29 0.094(11) 0.104(12) 0.111(11) 0.062(10) 0.064(9) 0.074(11)
C30 0.031(5) 0.050(7) 0.035(5) 0.019(5) 0.018(4) 0.025(6)
C31 0.058(7) 0.041(8) 0.050(6) 0.013(6) 0.009(5) 0.030(7)
C32 0.089(10) 0.046(8) 0.059(8) 0.017(6) 0.011(7) 0.041(8)
C33 0.031(5) 0.046(7) 0.035(5) 0.015(5) 0.009(4) 0.015(6)
C34 0.035(5) 0.039(7) 0.049(6) 0.024(5) 0.018(5) 0.019(6)
C35 0.128(16) 0.052(12) 0.144(17) 0.042(12) -0.042(12) 0.019(13)
C36 0.40(3) 0.40(3) 0.39(3) 0.129(10) 0.147(11) 0.201(15)
C37 0.35(2) 0.35(2) 0.36(2) 0.114(9) 0.121(9) 0.187(12)
C38 0.114(7) 0.113(7) 0.113(7) 0.040(5) 0.036(5) 0.061(5)
C39 0.246(14) 0.246(14) 0.246(14) 0.085(7) 0.089(7) 0.125(8)
C40 0.36(2) 0.36(2) 0.36(2) 0.114(9) 0.133(10) 0.188(13)
C41 0.177(11) 0.171(11) 0.174(11) 0.065(6) 0.056(6) 0.090(7)
C42 0.192(11) 0.190(11) 0.189(11) 0.069(6) 0.066(6) 0.094(7)
C43 0.261(15) 0.255(15) 0.260(15) 0.087(7) 0.089(7) 0.136(9)

loop_
_atom_type_symbol
_atom_type_description
_atom_type_scat_dispersion_real
_atom_type_scat_dispersion_imag
_atom_type_scat_source
C C 0.0033 0.0016 'International Tables Vol C Tables 4.2.6.8 and 6.1.1.4'
H H 0.0000 0.0000 'International Tables Vol C Tables 4.2.6.8 and 6.1.1.4'
N N 0.0061 0.0033 'International Tables Vol C Tables 4.2.6.8 and 6.1.1.4'
O O 0.0106 0.0060 'International Tables Vol C Tables 4.2.6.8 and 6.1.1.4'
Cd Cd -0.8075 1.2024 'International Tables Vol C Tables 4.2.6.8 and 6.1.1.4'
I I -0.4742 1.8119 'International Tables Vol C Tables 4.2.6.8 and 6.1.1.4'

loop_
_geom_angle_atom_site_label_1
_geom_angle_atom_site_label_2
_geom_angle_atom_site_label_3
_geom_angle
_geom_angle_site_symmetry_1
_geom_angle_site_symmetry_3
N2 Cd1 N7 167.4(3) 2_776 .
N2 Cd1 O2 85.2(3) 2_776 .
N7 Cd1 O2 89.5(3) . .
N2 Cd1 O1 83.0(3) 2_776 .
N7 Cd1 O1 84.8(3) . .
O2 Cd1 O1 80.3(3) . .
N2 Cd1 N1 92.5(2) 2_776 .
N7 Cd1 N1 89.2(3) . .
O2 Cd1 N1 162.9(3) . .
O1 Cd1 N1 82.6(3) . .
N2 Cd1 I1 98.0(2) 2_776 .
N7 Cd1 I1 93.9(2) . .
O2 Cd1 I1 95.9(2) . .
O1 Cd1 I1 176.01(19) . .
N1 Cd1 I1 101.2(2) . .
N12 Cd2 I2 106.36(19) . .
N12 Cd2 I3 101.2(2) . .
I2 Cd2 I3 115.44(4) . .
N12 Cd2 I4 99.0(2) . .
I2 Cd2 I4 114.57(5) . .
I3 Cd2 I4 117.03(4) . .
C35 O1 Cd1 129.0(10) . .
C38 O2 Cd1 137.6(11) . .
C3 N1 C2 117.3(8) . .
C3 N1 Cd1 120.2(6) . .
C2 N1 Cd1 122.4(7) . .
C7 N2 C8 116.1(7) . .
C7 N2 Cd1 123.3(6) . 2_776
C8 N2 Cd1 120.5(6) . 2_776
C11 N3 N4 108.1(7) . .
C12 N4 N3 107.8(7) . .
C11 N5 C12 105.3(7) . .
C11 N5 C5 128.2(7) . .
C12 N5 C5 126.5(7) . .
C13 N6 C14 116.9(11) . .
C20 N7 C19 116.4(8) . .
C20 N7 Cd1 120.0(6) . .
C19 N7 Cd1 122.6(6) . .
C23 N8 N9 107.6(7) . .
C24 N9 N8 107.4(7) . .
C23 N10 C24 104.7(7) . .
C23 N10 C30 128.1(7) . .
C24 N10 C30 127.2(7) . .
C25 N11 C26 116.9(10) . .
C33 N12 C32 118.0(8) . .
C33 N12 Cd2 119.9(6) . .
C32 N12 Cd2 122.0(7) . .
C35 N13 C36 114(2) . .
C35 N13 C37 114(3) . .
C36 N13 C37 125(3) . .
C38 N14 C40 115(2) . .
C38 N14 C39 120(2) . .
C40 N14 C39 115(2) . .
C41 N15 C42 126(2) . .
C41 N15 C43 115(2) . .
C42 N15 C43 119(2) . .
C5 C1 C2 117.0(9) . .
C5 C1 H1 121.5 . .
C2 C1 H1 121.5 . .
N1 C2 C1 123.8(9) . .
N1 C2 H2 118.1 . .
C1 C2 H2 118.1 . .
N1 C3 C4 123.3(9) . .
N1 C3 H3 118.3 . .
C4 C3 H3 118.3 . .
C5 C4 C3 117.8(10) . .
C5 C4 H4 121.1 . .
C3 C4 H4 121.1 . .
C4 C5 C1 120.6(9) . .
C4 C5 N5 120.9(9) . .
C1 C5 N5 118.5(8) . .
C7 C6 C10 118.7(8) . .
C7 C6 H6 120.6 . .
C10 C6 H6 120.6 . .
N2 C7 C6 124.1(8) . .
N2 C7 H7 118.0 . .
C6 C7 H7 118.0 . .
N2 C8 C9 124.0(9) . .
N2 C8 H8 118.0 . .
C9 C8 H8 118.0 . .
C10 C9 C8 119.3(8) . .
C10 C9 H9 120.4 . .
C8 C9 H9 120.4 . .
C9 C10 C6 117.8(8) . .
C9 C10 C11 120.1(8) . .
C6 C10 C11 121.9(8) . .
N3 C11 N5 109.9(7) . .
N3 C11 C10 123.3(8) . .
N5 C11 C10 126.8(7) . .
N4 C12 N5 108.9(8) . .
N4 C12 C13 125.9(9) . .
N5 C12 C13 125.1(9) . .
N6 C13 C17 124.3(10) . .
N6 C13 C12 117.5(10) . .
C17 C13 C12 118.2(11) . .
C15 C14 N6 122.4(14) . .
C15 C14 H14 118.8 . .
N6 C14 H14 118.8 . .
C14 C15 C16 120.1(13) . .
C14 C15 H15 120.0 . .
C16 C15 H15 120.0 . .
C17 C16 C15 118.5(13) . .
C17 C16 H16 120.7 . .
C15 C16 H16 120.7 . .
C13 C17 C16 117.8(13) . .
C13 C17 H17 121.1 . .
C16 C17 H17 121.1 . .
C19 C18 C22 119.2(8) . .
C19 C18 H18 120.4 . .
C22 C18 H18 120.4 . .
N7 C19 C18 123.9(9) . .
N7 C19 H19 118.0 . .
C18 C19 H19 118.0 . .
N7 C20 C21 123.8(8) . .
N7 C20 H20 118.1 . .
C21 C20 H20 118.1 . .
C20 C21 C22 119.1(9) . .
C20 C21 H21 120.5 . .
C22 C21 H21 120.5 . .
C18 C22 C21 117.5(8) . .
C18 C22 C23 119.4(8) . .
C21 C22 C23 123.1(8) . .
N8 C23 N10 110.4(7) . .
N8 C23 C22 120.1(8) . .
N10 C23 C22 129.5(7) . .
N9 C24 N10 109.9(8) . .
N9 C24 C25 123.0(8) . .
N10 C24 C25 127.1(8) . .
N11 C25 C29 124.2(10) . .
N11 C25 C24 117.4(9) . .
C29 C25 C24 118.3(10) . .
N11 C26 C27 122.9(13) . .
N11 C26 H26 118.6 . .
C27 C26 H26 118.6 . .
C28 C27 C26 119.1(12) . .
C28 C27 H27 120.4 . .
C26 C27 H27 120.4 . .
C27 C28 C29 118.2(13) . .
C27 C28 H28 120.9 . .
C29 C28 H28 120.9 . .
C25 C29 C28 118.7(13) . .
C25 C29 H29 120.6 . .
C28 C29 H29 120.6 . .
C31 C30 C34 122.0(9) . .
C31 C30 N10 120.4(9) . .
C34 C30 N10 117.6(9) . .
C30 C31 C32 118.1(10) . .
C30 C31 H31 120.9 . .
C32 C31 H31 120.9 . .
N12 C32 C31 122.8(10) . .
N12 C32 H32 118.6 . .
C31 C32 H32 118.6 . .
N12 C33 C34 123.2(9) . .
N12 C33 H33 118.4 . .
C34 C33 H33 118.4 . .
C30 C34 C33 115.9(9) . .
C30 C34 H34 122.0 . .
C33 C34 H34 122.0 . .
O1 C35 N13 128.4(19) . .
O1 C35 H35 115.8 . .
N13 C35 H35 115.8 . .
N13 C36 H36A 117.5 . .
N13 C36 H36B 108.3 . .
H36A C36 H36B 109.5 . .
N13 C36 H36C 102.2 . .
H36A C36 H36C 109.5 . .
H36B C36 H36C 109.5 . .
N13 C37 H37A 105.1 . .
N13 C37 H37B 112.9 . .
H37A C37 H37B 109.5 . .
N13 C37 H37C 110.3 . .
H37A C37 H37C 109.5 . .
H37B C37 H37C 109.5 . .
O2 C38 N14 133.9(19) . .
O2 C38 H38 113.0 . .
N14 C38 H38 113.0 . .
N14 C39 H39A 111.9 . .
N14 C39 H39B 109.5 . .
H39A C39 H39B 109.5 . .
N14 C39 H39C 106.9 . .
H39A C39 H39C 109.5 . .
H39B C39 H39C 109.5 . .
N14 C40 H40A 120.3 . .
N14 C40 H40B 109.8 . .
H40A C40 H40B 109.5 . .
N14 C40 H40C 97.6 . .
H40A C40 H40C 109.5 . .
H40B C40 H40C 109.5 . .
O3 C41 N15 124(3) . .
O3 C41 H41 117.9 . .
N15 C41 H41 117.9 . .
N15 C42 H42A 109.5 . .
N15 C42 H42B 110.0 . .
H42A C42 H42B 109.5 . .
N15 C42 H42C 109.0 . .
H42A C42 H42C 109.5 . .
H42B C42 H42C 109.5 . .
N15 C43 H43A 108.5 . .
N15 C43 H43B 109.7 . .
H43A C43 H43B 109.5 . .
N15 C43 H43C 110.2 . .
H43A C43 H43C 109.5 . .
H43B C43 H43C 109.5 . .

loop_
_geom_bond_atom_site_label_1
_geom_bond_atom_site_label_2
_geom_bond_distance
_geom_bond_site_symmetry_2
Cd1 N2 2.326(7) 2_776
Cd1 N7 2.377(7) .
Cd1 O2 2.389(8) .
Cd1 O1 2.397(9) .
Cd1 N1 2.403(7) .
Cd1 I1 2.8078(11) .
Cd2 N12 2.326(7) .
Cd2 I2 2.7370(12) .
Cd2 I3 2.7447(12) .
Cd2 I4 2.7538(14) .
O1 C35 1.147(17) .
O2 C38 1.130(18) .
O3 C41 1.20(3) .
N1 C3 1.324(12) .
N1 C2 1.330(11) .
N2 C7 1.329(11) .
N2 C8 1.342(11) .
N2 Cd1 2.326(7) 2_776
N3 C11 1.322(10) .
N3 N4 1.385(10) .
N4 C12 1.325(12) .
N5 C11 1.369(10) .
N5 C12 1.400(10) .
N5 C5 1.439(11) .
N6 C13 1.340(14) .
N6 C14 1.359(13) .
N7 C20 1.327(11) .
N7 C19 1.332(11) .
N8 C23 1.325(10) .
N8 N9 1.372(10) .
N9 C24 1.321(11) .
N10 C23 1.357(10) .
N10 C24 1.381(10) .
N10 C30 1.459(10) .
N11 C25 1.318(13) .
N11 C26 1.351(13) .
N12 C33 1.319(12) .
N12 C32 1.353(13) .
N13 C35 1.35(2) .
N13 C36 1.398(5) .
N13 C37 1.42(4) .
N14 C38 1.332(19) .
N14 C40 1.41(4) .
N14 C39 1.44(3) .
N15 C41 1.25(3) .
N15 C42 1.42(3) .
N15 C43 1.47(3) .
C1 C5 1.368(13) .
C1 C2 1.398(12) .
C1 H1 0.9300 .
C2 H2 0.9300 .
C3 C4 1.397(12) .
C3 H3 0.9300 .
C4 C5 1.366(12) .
C4 H4 0.9300 .
C6 C7 1.385(12) .
C6 C10 1.400(12) .
C6 H6 0.9300 .
C7 H7 0.9300 .
C8 C9 1.386(12) .
C8 H8 0.9300 .
C9 C10 1.366(12) .
C9 H9 0.9300 .
C10 C11 1.468(11) .
C12 C13 1.448(13) .
C13 C17 1.376(15) .
C14 C15 1.352(18) .
C14 H14 0.9300 .
C15 C16 1.39(2) .
C15 H15 0.9300 .
C16 C17 1.383(17) .
C16 H16 0.9300 .
C17 H17 0.9300 .
C18 C19 1.371(12) .
C18 C22 1.375(12) .
C18 H18 0.9300 .
C19 H19 0.9300 .
C20 C21 1.376(12) .
C20 H20 0.9300 .
C21 C22 1.382(12) .
C21 H21 0.9300 .
C22 C23 1.484(11) .
C24 C25 1.477(13) .
C25 C29 1.365(13) .
C26 C27 1.375(17) .
C26 H26 0.9300 .
C27 C28 1.373(19) .
C27 H27 0.9300 .
C28 C29 1.390(17) .
C28 H28 0.9300 .
C29 H29 0.9300 .
C30 C31 1.335(13) .
C30 C34 1.393(13) .
C31 C32 1.389(13) .
C31 H31 0.9300 .
C32 H32 0.9300 .
C33 C34 1.416(12) .
C33 H33 0.9300 .
C34 H34 0.9300 .
C35 H35 0.9300 .
C36 H36A 0.9600 .
C36 H36B 0.9600 .
C36 H36C 0.9600 .
C37 H37A 0.9600 .
C37 H37B 0.9600 .
C37 H37C 0.9600 .
C38 H38 0.9300 .
C39 H39A 0.9600 .
C39 H39B 0.9600 .
C39 H39C 0.9600 .
C40 H40A 0.9600 .
C40 H40B 0.9600 .
C40 H40C 0.9600 .
C41 H41 0.9300 .
C42 H42A 0.9600 .
C42 H42B 0.9600 .
C42 H42C 0.9600 .
C43 H43A 0.9600 .
C43 H43B 0.9600 .
C43 H43C 0.9600 .

loop_
_geom_torsion_atom_site_label_1
_geom_torsion_atom_site_label_2
_geom_torsion_atom_site_label_3
_geom_torsion_atom_site_label_4
_geom_torsion
_geom_torsion_site_symmetry_1
N2 Cd1 O1 C35 83.2(17) 2_776
N7 Cd1 O1 C35 -93.5(17) .
O2 Cd1 O1 C35 -3.1(17) .
N1 Cd1 O1 C35 176.7(17) .
N2 Cd1 O2 C38 157.3(18) 2_776
N7 Cd1 O2 C38 -34.2(18) .
O1 Cd1 O2 C38 -119.0(18) .
N1 Cd1 O2 C38 -119.7(18) .
I1 Cd1 O2 C38 59.7(18) .
N2 Cd1 N1 C3 -106.6(7) 2_776
N7 Cd1 N1 C3 85.9(7) .
O2 Cd1 N1 C3 171.4(8) .
O1 Cd1 N1 C3 170.8(7) .
I1 Cd1 N1 C3 -8.0(7) .
N2 Cd1 N1 C2 75.7(7) 2_776
N7 Cd1 N1 C2 -91.8(7) .
O2 Cd1 N1 C2 -6.2(13) .
O1 Cd1 N1 C2 -6.9(7) .
I1 Cd1 N1 C2 174.4(6) .
C11 N3 N4 C12 -0.7(12) .
N2 Cd1 N7 C20 130.0(12) 2_776
O2 Cd1 N7 C20 64.8(8) .
O1 Cd1 N7 C20 145.1(8) .
N1 Cd1 N7 C20 -132.2(8) .
I1 Cd1 N7 C20 -31.1(8) .
N2 Cd1 N7 C19 -62.0(16) 2_776
O2 Cd1 N7 C19 -127.2(9) .
O1 Cd1 N7 C19 -46.9(9) .
N1 Cd1 N7 C19 35.7(9) .
I1 Cd1 N7 C19 136.9(8) .
C23 N8 N9 C24 0.8(12) .
I2 Cd2 N12 C33 -100.9(7) .
I3 Cd2 N12 C33 20.1(7) .
I4 Cd2 N12 C33 140.1(7) .
I2 Cd2 N12 C32 75.5(8) .
I3 Cd2 N12 C32 -163.5(8) .
I4 Cd2 N12 C32 -43.5(8) .
C3 N1 C2 C1 -3.4(14) .
Cd1 N1 C2 C1 174.3(7) .
C5 C1 C2 N1 1.0(14) .
C2 N1 C3 C4 2.3(14) .
Cd1 N1 C3 C4 -175.5(7) .
N1 C3 C4 C5 1.1(14) .
C3 C4 C5 C1 -3.6(14) .
C3 C4 C5 N5 177.6(8) .
C2 C1 C5 C4 2.6(14) .
C2 C1 C5 N5 -178.5(8) .
C11 N5 C5 C4 113.0(11) .
C12 N5 C5 C4 -70.1(13) .
C11 N5 C5 C1 -65.9(13) .
C12 N5 C5 C1 111.0(11) .
C8 N2 C7 C6 0.0(16) .
Cd1 N2 C7 C6 176.5(8) 2_776
C10 C6 C7 N2 0.3(17) .
C7 N2 C8 C9 -0.2(16) .
Cd1 N2 C8 C9 -176.9(8) 2_776
N2 C8 C9 C10 0.1(17) .
C8 C9 C10 C6 0.2(15) .
C8 C9 C10 C11 174.7(10) .
C7 C6 C10 C9 -0.4(16) .
C7 C6 C10 C11 -174.7(10) .
N4 N3 C11 N5 1.1(12) .
N4 N3 C11 C10 -177.8(10) .
C12 N5 C11 N3 -1.1(11) .
C5 N5 C11 N3 176.4(9) .
C12 N5 C11 C10 177.8(10) .
C5 N5 C11 C10 -4.7(17) .
C9 C10 C11 N3 -31.5(16) .
C6 C10 C11 N3 142.7(11) .
C9 C10 C11 N5 149.8(11) .
C6 C10 C11 N5 -36.0(16) .
N3 N4 C12 N5 0.0(12) .
N3 N4 C12 C13 -177.2(11) .
C11 N5 C12 N4 0.6(11) .
C5 N5 C12 N4 -176.9(10) .
C11 N5 C12 C13 177.9(11) .
C5 N5 C12 C13 0.4(16) .
C14 N6 C13 C17 -0.7(17) .
C14 N6 C13 C12 -179.0(9) .
N4 C12 C13 N6 145.3(11) .
N5 C12 C13 N6 -31.5(16) .
N4 C12 C13 C17 -33.1(17) .
N5 C12 C13 C17 150.1(11) .
C13 N6 C14 C15 1.0(18) .
N6 C14 C15 C16 -1(2) .
C14 C15 C16 C17 1(2) .
N6 C13 C17 C16 0.6(19) .
C12 C13 C17 C16 178.9(11) .
C15 C16 C17 C13 -1(2) .
C20 N7 C19 C18 0.5(17) .
Cd1 N7 C19 C18 -167.9(8) .
C22 C18 C19 N7 1.8(18) .
C19 N7 C20 C21 0.1(16) .
Cd1 N7 C20 C21 168.8(8) .
N7 C20 C21 C22 -2.9(17) .
C19 C18 C22 C21 -4.5(16) .
C19 C18 C22 C23 174.9(10) .
C20 C21 C22 C18 5.0(16) .
C20 C21 C22 C23 -174.4(10) .
N9 N8 C23 N10 -2.2(12) .
N9 N8 C23 C22 -179.4(9) .
C24 N10 C23 N8 2.6(11) .
C30 N10 C23 N8 -176.2(9) .
C24 N10 C23 C22 179.5(10) .
C30 N10 C23 C22 0.7(17) .
C18 C22 C23 N8 -33.1(15) .
C21 C22 C23 N8 146.3(10) .
C18 C22 C23 N10 150.3(11) .
C21 C22 C23 N10 -30.3(17) .
N8 N9 C24 N10 0.8(12) .
N8 N9 C24 C25 -179.2(10) .
C23 N10 C24 N9 -2.1(11) .
C30 N10 C24 N9 176.8(9) .
C23 N10 C24 C25 177.9(10) .
C30 N10 C24 C25 -3.3(16) .
C26 N11 C25 C29 1.6(19) .
C26 N11 C25 C24 -175.9(11) .
N9 C24 C25 N11 167.4(10) .
N10 C24 C25 N11 -12.6(16) .
N9 C24 C25 C29 -10.3(17) .
N10 C24 C25 C29 169.7(11) .
C25 N11 C26 C27 -2(2) .
N11 C26 C27 C28 1(2) .
C26 C27 C28 C29 0(3) .
N11 C25 C29 C28 -1(2) .
C24 C25 C29 C28 176.6(13) .
C27 C28 C29 C25 0(2) .
C23 N10 C30 C31 -84.0(13) .
C24 N10 C30 C31 97.4(12) .
C23 N10 C30 C34 93.1(11) .
C24 N10 C30 C34 -85.5(12) .
C34 C30 C31 C32 1.9(15) .
N10 C30 C31 C32 178.9(9) .
C33 N12 C32 C31 -0.8(16) .
Cd2 N12 C32 C31 -177.3(8) .
C30 C31 C32 N12 -0.8(17) .
C32 N12 C33 C34 1.3(14) .
Cd2 N12 C33 C34 177.8(6) .
C31 C30 C34 C33 -1.5(13) .
N10 C30 C34 C33 -178.5(7) .
N12 C33 C34 C30 -0.2(13) .
Cd1 O1 C35 N13 -144.6(17) .
C36 N13 C35 O1 -21(4) .
C37 N13 C35 O1 -174(3) .
Cd1 O2 C38 N14 172.9(15) .
C40 N14 C38 O2 44(4) .
C39 N14 C38 O2 -172(2) .
C42 N15 C41 O3 -163(3) .
C43 N15 C41 O3 14(5) .
